data_4024327
loop_
_publ_author_name
'Tomonobu Toyomasu'
'Akane Kaneko'
'Tetsuo Tokiwano'
'Yuya Kanno'
'Yuri Kanno'
'Rie Niida'
'Shigeyoshi Miura'
'Taiki Nishioka'
'Chiho Ikeda'
'Wataru Mitsuhashi'
'Tohru Dairi'
'Tomikazu Kawano'
'Hideaki Oikawa'
'Nobuo Kato'
'Takeshi Sassa'

_publ_contact_author_address
;
kita 10 nishi 8
Kita-ku
Sapporo 060-0810
Japan
;
_publ_contact_author_email hoik@sci.hokudai.ac.jp
_publ_contact_author_fax +81117063448
_publ_contact_author_name 'H. Oikawa'
_publ_contact_author_phone +81117062622
_publ_section_title
;
Biosynthetic Gene-Based Secondary Metabolite Screening: A New Diterpene,
Methyl Phomopsenonate, from the FungusPhomopsis amygdali
;
_journal_name_full 'Journal of Organic Chemistry'
_journal_page_first 1541
_journal_page_last 1548
_journal_paper_doi 10.1021/jo802319e
_journal_volume 74
_journal_year 2009
_chemical_formula_moiety 'C21 H30 O3 '
_chemical_formula_sum 'C21 H30 O3'
_chemical_formula_weight 330.47
_chemical_melting_point 424
_chemical_name_common 'methyl phomopsenonate'
_space_group_IT_number 19
_symmetry_cell_setting orthorhombic
_symmetry_Int_Tables_number 19
_symmetry_space_group_name_Hall 'P 2ac 2ab'
_symmetry_space_group_name_H-M 'P 21 21 21'
_cell_angle_alpha 90.0000
_cell_angle_beta 90.0000
_cell_angle_gamma 90.0000
_cell_formula_units_Z 4
_cell_length_a 8.9881(7)
_cell_length_b 13.7561(10)
_cell_length_c 14.6616(11)
_cell_measurement_reflns_used 18851
_cell_measurement_temperature 93.1
_cell_measurement_theta_max 68.2
_cell_measurement_theta_min 3.0
_cell_volume 1812.8(2)
_computing_cell_refinement PROCESS-AUTO
_computing_data_collection PROCESS-AUTO
_computing_data_reduction CrystalStructure
_computing_publication_material 'CrystalStructure 3.7.0'
_computing_structure_refinement CRYSTALS
_computing_structure_solution SIR92
_diffrn_detector_area_resol_mean 10.00
_diffrn_measured_fraction_theta_full 1.672
_diffrn_measured_fraction_theta_max 1.672
_diffrn_measurement_device_type 'Rigaku RAXIS-RAPID'
_diffrn_measurement_method \w
_diffrn_radiation_type 'Cu K\a'
_diffrn_radiation_wavelength 1.54187
_diffrn_reflns_av_R_equivalents 0.021
_diffrn_reflns_limit_h_max 10
_diffrn_reflns_limit_h_min -10
_diffrn_reflns_limit_k_max 16
_diffrn_reflns_limit_k_min -16
_diffrn_reflns_limit_l_max 17
_diffrn_reflns_limit_l_min -17
_diffrn_reflns_number 18964
_diffrn_reflns_theta_full 68.24
_diffrn_reflns_theta_max 68.24
_exptl_absorpt_coefficient_mu 0.623
_exptl_absorpt_correction_T_max 0.850
_exptl_absorpt_correction_T_min 0.730
_exptl_absorpt_correction_type multi-scan
_exptl_absorpt_process_details
;
    Higashi, T. (1995). Program for Absorption Correction.
    Rigaku Corporation, Tokyo, Japan.
;
_exptl_crystal_colour colorless
_exptl_crystal_density_diffrn 1.211
_exptl_crystal_density_method 'not measured'
_exptl_crystal_description block
_exptl_crystal_F_000 720.00
_exptl_crystal_preparation 'hexane/ethyl acetate'
_exptl_crystal_size_max 0.33
_exptl_crystal_size_mid 0.33
_exptl_crystal_size_min 0.26
_refine_diff_density_max 5.71
_refine_diff_density_min -3.95
_refine_ls_abs_structure_details 'Flack, H. D. (1983), Acta Cryst. A39, 876-881.'
_refine_ls_abs_structure_Flack -0.04(6)
_refine_ls_extinction_coef 105.3(14)
_refine_ls_extinction_method 'Larson (1970) Crystallographic Computing eq. 22'
_refine_ls_goodness_of_fit_ref 1.069
_refine_ls_hydrogen_treatment refall
_refine_ls_number_parameters 339
_refine_ls_number_reflns 18222
_refine_ls_R_factor_gt 0.0245
_refine_ls_shift/su_max 0.0000
_refine_ls_structure_factor_coef F
_refine_ls_weighting_details
;
    Chebychev polynomial with 3 parameters (Carruthers & Watkin, 1979)
    4.8116    -1.8027    3.2686
;
_refine_ls_weighting_scheme calc
_refine_ls_wR_factor_ref 0.0280
_reflns_number_gt 18211
_reflns_number_total 18964
_reflns_threshold_expression F^2^>2.0\s(F^2^)
_cod_data_source_file jo802319e_si_001.cif
_cod_data_source_block MPMP
_cod_original_formula_sum 'C21 H30 O3 '
_cod_database_code 4024327

loop_
_symmetry_equiv_pos_site_id
_symmetry_equiv_pos_as_xyz
1 +X,+Y,+Z
2 1/2+X,1/2-Y,-Z
3 -X,1/2+Y,1/2-Z
4 1/2-X,-Y,1/2+Z

loop_
_atom_site_label
_atom_site_type_symbol
_atom_site_fract_x
_atom_site_fract_y
_atom_site_fract_z
_atom_site_U_iso_or_equiv
_atom_site_adp_type
_atom_site_occupancy
_atom_site_symmetry_multiplicity
_atom_site_calc_flag
_atom_site_refinement_flags
_atom_site_disorder_assembly
_atom_site_disorder_group
O(1) O -0.24659(4) 0.12007(3) -0.69427(3) 0.02910(10) Uani 1.00 1 d . . .
O(2) O -0.60289(4) -0.31711(3) -0.48592(3) 0.02604(10) Uani 1.00 1 d . . .
O(3) O -0.46644(4) -0.20266(3) -0.41674(2) 0.02310(10) Uani 1.00 1 d . . .
C(1) C -0.69059(6) -0.10300(4) -0.60313(4) 0.01876(14) Uani 1.00 1 d . . .
C(2) C -0.51857(6) -0.10455(4) -0.60408(3) 0.01704(13) Uani 1.00 1 d . . .
C(3) C -0.45686(6) -0.20649(4) -0.57738(4) 0.01820(14) Uani 1.00 1 d . . .
C(4) C -0.49031(6) -0.26818(4) -0.66247(4) 0.02204(15) Uani 1.00 1 d . . .
C(5) C -0.48330(6) -0.19728(4) -0.74413(4) 0.02423(15) Uani 1.00 1 d . . .
C(6) C -0.45517(6) -0.09947(4) -0.69988(4) 0.01841(13) Uani 1.00 1 d . . .
C(7) C -0.36836(6) -0.02740(4) -0.73161(4) 0.01943(14) Uani 1.00 1 d . . .
C(8) C -0.31156(6) 0.04722(4) -0.66744(4) 0.01977(14) Uani 1.00 1 d . . .
C(9) C -0.32520(6) 0.02385(4) -0.56705(4) 0.01891(14) Uani 1.00 1 d . . .
C(10) C -0.47922(6) -0.01612(4) -0.54455(4) 0.01590(13) Uani 1.00 1 d . . .
C(11) C -0.60382(6) 0.05977(4) -0.56175(3) 0.01618(13) Uani 1.00 1 d . . .
C(12) C -0.73911(6) 0.00449(4) -0.60548(4) 0.01845(13) Uani 1.00 1 d . . .
C(13) C -0.87207(6) 0.02317(5) -0.54135(4) 0.02330(15) Uani 1.00 1 d . . .
C(14) C -0.80104(6) 0.04904(4) -0.45063(4) 0.02297(15) Uani 1.00 1 d . . .
C(15) C -0.66702(6) 0.11346(4) -0.47665(4) 0.01963(14) Uani 1.00 1 d . . .
C(16) C -0.51862(6) -0.24928(4) -0.49074(4) 0.01812(13) Uani 1.00 1 d . . .
C(17) C -0.31341(8) -0.02167(5) -0.82847(4) 0.02762(17) Uani 1.00 1 d . . .
C(18) C -0.77295(6) 0.03716(5) -0.70295(4) 0.02539(16) Uani 1.00 1 d . . .
C(19) C -0.56006(6) 0.12627(5) -0.39671(4) 0.02628(16) Uani 1.00 1 d . . .
C(20) C -0.72118(6) 0.21480(4) -0.50545(5) 0.02773(16) Uani 1.00 1 d . . .
C(21) C -0.51895(6) -0.23822(5) -0.32989(4) 0.02642(16) Uani 1.00 1 d . . .
H(1) H -0.7358(6) -0.1415(3) -0.6523(3) 0.0212(14) Uiso 1.00 1 c . . .
H(2) H -0.7224(5) -0.1326(3) -0.5429(3) 0.0166(14) Uiso 1.00 1 c . . .
H(3) H -0.3504(5) -0.2011(3) -0.5683(3) 0.0094(12) Uiso 1.00 1 c . . .
H(4) H -0.4222(6) -0.3207(4) -0.6675(3) 0.0194(14) Uiso 1.00 1 c . . .
H(5) H -0.5901(6) -0.2982(3) -0.6572(3) 0.0218(15) Uiso 1.00 1 c . . .
H(6) H -0.4032(7) -0.2145(4) -0.7866(4) 0.0276(16) Uiso 1.00 1 c . . .
H(7) H -0.5797(6) -0.1976(3) -0.7786(3) 0.0227(15) Uiso 1.00 1 c . . .
H(8) H -0.2495(6) -0.0255(4) -0.5537(3) 0.0245(15) Uiso 1.00 1 c . . .
H(9) H -0.2980(5) 0.0818(3) -0.5306(3) 0.0073(12) Uiso 1.00 1 c . . .
H(10) H -0.4809(5) -0.0361(3) -0.4817(3) 0.0065(12) Uiso 1.00 1 c . . .
H(11) H -0.5623(5) 0.1086(3) -0.6058(3) 0.0130(13) Uiso 1.00 1 c . . .
H(12) H -0.9344(5) -0.0323(4) -0.5367(3) 0.0205(14) Uiso 1.00 1 c . . .
H(13) H -0.9336(6) 0.0802(3) -0.5647(3) 0.0207(14) Uiso 1.00 1 c . . .
H(14) H -0.7600(6) -0.0098(3) -0.4192(3) 0.0171(13) Uiso 1.00 1 c . . .
H(15) H -0.8669(6) 0.0803(4) -0.4059(4) 0.0315(16) Uiso 1.00 1 c . . .
H(16) H -0.3181(7) -0.0836(4) -0.8589(4) 0.048(2) Uiso 1.00 1 c . . .
H(17) H -0.2111(9) 0.0043(5) -0.8302(5) 0.061(2) Uiso 1.00 1 c . . .
H(18) H -0.3720(8) 0.0258(5) -0.8673(4) 0.062(2) Uiso 1.00 1 c . . .
H(19) H -0.6909(6) 0.0204(4) -0.7462(4) 0.0279(16) Uiso 1.00 1 c . . .
H(20) H -0.8642(7) 0.0033(4) -0.7240(4) 0.0385(18) Uiso 1.00 1 c . . .
H(21) H -0.7896(6) 0.1079(4) -0.7026(3) 0.0287(16) Uiso 1.00 1 c . . .
H(22) H -0.5274(6) 0.0620(4) -0.3695(3) 0.0360(17) Uiso 1.00 1 c . . .
H(23) H -0.6085(7) 0.1663(4) -0.3489(4) 0.0434(18) Uiso 1.00 1 c . . .
H(24) H -0.4696(7) 0.1631(4) -0.4161(4) 0.0423(18) Uiso 1.00 1 c . . .
H(25) H -0.7786(7) 0.2487(4) -0.4541(4) 0.0408(19) Uiso 1.00 1 c . . .
H(26) H -0.6345(6) 0.2568(4) -0.5220(4) 0.0310(17) Uiso 1.00 1 c . . .
H(27) H -0.7873(7) 0.2136(4) -0.5607(4) 0.0392(19) Uiso 1.00 1 c . . .
H(28) H -0.4615(7) -0.2016(4) -0.2807(4) 0.0435(19) Uiso 1.00 1 c . . .
H(29) H -0.6250(6) -0.2254(4) -0.3218(3) 0.0255(15) Uiso 1.00 1 c . . .
H(30) H -0.4991(5) -0.3074(4) -0.3250(3) 0.0266(15) Uiso 1.00 1 c . . .

loop_
_atom_site_aniso_label
_atom_site_aniso_U_11
_atom_site_aniso_U_22
_atom_site_aniso_U_33
_atom_site_aniso_U_12
_atom_site_aniso_U_13
_atom_site_aniso_U_23
O(1) 0.0317(2) 0.0253(2) 0.0303(2) -0.0081(2) 0.0056(2) 0.00241(18)
O(2) 0.0254(2) 0.0217(2) 0.0310(2) -0.00519(19) 0.00292(19) 0.00093(18)
O(3) 0.0295(2) 0.0213(2) 0.0186(2) -0.00266(16) -0.00038(18) 0.00174(17)
C(1) 0.0194(2) 0.0183(2) 0.0186(2) -0.0019(2) -0.0018(2) -0.0012(2)
C(2) 0.0169(2) 0.0155(2) 0.0187(2) -0.0003(2) -0.0002(2) -0.0001(2)
C(3) 0.0164(2) 0.0158(2) 0.0224(2) 0.0003(2) -0.0001(2) -0.0020(2)
C(4) 0.0245(3) 0.0172(2) 0.0244(3) 0.0020(2) 0.0027(2) -0.0026(2)
C(5) 0.0294(3) 0.0214(2) 0.0219(3) -0.0003(2) 0.0010(2) -0.0040(2)
C(6) 0.0181(2) 0.0190(2) 0.0182(2) 0.0047(2) -0.0032(2) -0.0014(2)
C(7) 0.0179(2) 0.0204(2) 0.0200(2) 0.0052(2) 0.0017(2) 0.0015(2)
C(8) 0.0147(2) 0.0188(2) 0.0259(3) 0.0018(2) 0.0032(2) 0.0022(2)
C(9) 0.0196(2) 0.0144(2) 0.0228(3) 0.0005(2) -0.0026(2) -0.0017(2)
C(10) 0.0198(2) 0.0162(2) 0.0118(2) -0.0009(2) -0.0006(2) 0.0012(2)
C(11) 0.0201(2) 0.0141(2) 0.0143(2) -0.0011(2) 0.0025(2) 0.0019(2)
C(12) 0.0185(2) 0.0177(2) 0.0192(2) 0.0012(2) -0.0017(2) -0.0005(2)
C(13) 0.0203(2) 0.0211(2) 0.0285(3) 0.0012(2) 0.0008(2) 0.0002(2)
C(14) 0.0234(3) 0.0228(3) 0.0228(3) 0.0029(2) 0.0060(2) -0.0011(2)
C(15) 0.0233(2) 0.0186(2) 0.0169(2) 0.0011(2) 0.0033(2) -0.0015(2)
C(16) 0.0156(2) 0.0142(2) 0.0246(3) 0.0052(2) 0.0001(2) 0.0000(2)
C(17) 0.0303(3) 0.0276(3) 0.0249(3) 0.0006(2) 0.0074(2) -0.0022(2)
C(18) 0.0280(3) 0.0249(3) 0.0232(3) 0.0026(2) -0.0052(2) -0.0011(2)
C(19) 0.0303(3) 0.0271(3) 0.0214(3) -0.0024(2) 0.0037(2) -0.0071(2)
C(20) 0.0347(3) 0.0194(2) 0.0291(3) 0.0058(2) 0.0064(3) -0.0027(2)
C(21) 0.0287(3) 0.0276(3) 0.0230(3) 0.0029(2) 0.0039(2) 0.0027(2)

loop_
_atom_type_symbol
_atom_type_description
_atom_type_scat_dispersion_real
_atom_type_scat_dispersion_imag
_atom_type_scat_source
C C 0.018 0.009
;
International Tables for Crystallography
(1992, Vol. C, Tables 4.2.6.8 and 6.1.1.4)
;
H H 0.000 0.000
;
International Tables for Crystallography
(1992, Vol. C, Table 6.1.1.4)
;
O O 0.049 0.032
;
International Tables for Crystallography
(1992, Vol. C, Tables 4.2.6.8 and 6.1.1.4)
;

loop_
_geom_angle_atom_site_label_1
_geom_angle_atom_site_label_2
_geom_angle_atom_site_label_3
_geom_angle
_geom_angle_publ_flag
_geom_angle_site_symmetry_1
_geom_angle_site_symmetry_2
_geom_angle_site_symmetry_3
C(16) O(3) C(21) 115.85(4) ? . . .
C(2) C(1) C(12) 107.21(4) ? . . .
C(1) C(2) C(3) 111.48(4) ? . . .
C(1) C(2) C(6) 112.53(4) ? . . .
C(1) C(2) C(10) 102.35(4) ? . . .
C(3) C(2) C(6) 98.07(4) ? . . .
C(3) C(2) C(10) 119.16(4) ? . . .
C(6) C(2) C(10) 113.73(4) ? . . .
C(2) C(3) C(4) 102.89(4) ? . . .
C(2) C(3) C(16) 115.63(4) ? . . .
C(4) C(3) C(16) 113.35(4) ? . . .
C(3) C(4) C(5) 105.79(4) ? . . .
C(4) C(5) C(6) 103.62(4) ? . . .
C(2) C(6) C(5) 107.03(4) ? . . .
C(2) C(6) C(7) 124.90(5) ? . . .
C(5) C(6) C(7) 127.12(5) ? . . .
C(6) C(7) C(8) 119.38(5) ? . . .
C(6) C(7) C(17) 123.73(5) ? . . .
C(8) C(7) C(17) 116.69(4) ? . . .
O(1) C(8) C(7) 121.78(5) ? . . .
O(1) C(8) C(9) 121.70(5) ? . . .
C(7) C(8) C(9) 116.27(4) ? . . .
C(8) C(9) C(10) 111.15(4) ? . . .
C(2) C(10) C(9) 111.77(4) ? . . .
C(2) C(10) C(11) 105.89(4) ? . . .
C(9) C(10) C(11) 112.17(4) ? . . .
C(10) C(11) C(12) 107.42(4) ? . . .
C(10) C(11) C(15) 116.88(4) ? . . .
C(12) C(11) C(15) 105.92(4) ? . . .
C(1) C(12) C(11) 103.66(4) ? . . .
C(1) C(12) C(13) 111.43(4) ? . . .
C(1) C(12) C(18) 111.04(4) ? . . .
C(11) C(12) C(13) 105.68(4) ? . . .
C(11) C(12) C(18) 113.16(4) ? . . .
C(13) C(12) C(18) 111.52(4) ? . . .
C(12) C(13) C(14) 104.33(4) ? . . .
C(13) C(14) C(15) 104.26(4) ? . . .
C(11) C(15) C(14) 102.15(4) ? . . .
C(11) C(15) C(19) 116.12(4) ? . . .
C(11) C(15) C(20) 109.02(4) ? . . .
C(14) C(15) C(19) 111.60(4) ? . . .
C(14) C(15) C(20) 109.98(4) ? . . .
C(19) C(15) C(20) 107.82(4) ? . . .
O(2) C(16) O(3) 122.80(5) ? . . .
O(2) C(16) C(3) 125.76(5) ? . . .
O(3) C(16) C(3) 111.44(4) ? . . .
C(2) C(1) H(1) 113.5(3) ? . . .
C(2) C(1) H(2) 106.5(2) ? . . .
C(12) C(1) H(1) 112.6(3) ? . . .
C(12) C(1) H(2) 109.0(2) ? . . .
H(1) C(1) H(2) 107.8(4) ? . . .
C(2) C(3) H(3) 108.5(2) ? . . .
C(4) C(3) H(3) 110.3(2) ? . . .
C(16) C(3) H(3) 106.1(3) ? . . .
C(3) C(4) H(4) 110.9(3) ? . . .
C(3) C(4) H(5) 110.1(3) ? . . .
C(5) C(4) H(4) 113.2(3) ? . . .
C(5) C(4) H(5) 111.1(3) ? . . .
H(4) C(4) H(5) 105.8(4) ? . . .
C(4) C(5) H(6) 111.6(3) ? . . .
C(4) C(5) H(7) 110.6(3) ? . . .
C(6) C(5) H(6) 111.3(3) ? . . .
C(6) C(5) H(7) 111.3(3) ? . . .
H(6) C(5) H(7) 108.3(4) ? . . .
C(8) C(9) H(8) 106.5(3) ? . . .
C(8) C(9) H(9) 109.5(2) ? . . .
C(10) C(9) H(8) 109.7(3) ? . . .
C(10) C(9) H(9) 113.4(2) ? . . .
H(8) C(9) H(9) 106.2(4) ? . . .
C(2) C(10) H(10) 108.3(2) ? . . .
C(9) C(10) H(10) 108.9(2) ? . . .
C(11) C(10) H(10) 109.7(2) ? . . .
C(10) C(11) H(11) 106.7(2) ? . . .
C(12) C(11) H(11) 110.4(2) ? . . .
C(15) C(11) H(11) 109.5(2) ? . . .
C(12) C(13) H(12) 111.6(3) ? . . .
C(12) C(13) H(13) 110.1(3) ? . . .
C(14) C(13) H(12) 111.9(3) ? . . .
C(14) C(13) H(13) 110.1(3) ? . . .
H(12) C(13) H(13) 108.8(4) ? . . .
C(13) C(14) H(14) 111.7(3) ? . . .
C(13) C(14) H(15) 115.8(3) ? . . .
C(15) C(14) H(14) 106.9(3) ? . . .
C(15) C(14) H(15) 112.6(3) ? . . .
H(14) C(14) H(15) 105.5(4) ? . . .
C(7) C(17) H(16) 112.1(4) ? . . .
C(7) C(17) H(17) 110.4(4) ? . . .
C(7) C(17) H(18) 113.1(4) ? . . .
H(16) C(17) H(17) 110.4(5) ? . . .
H(16) C(17) H(18) 106.6(5) ? . . .
H(17) C(17) H(18) 103.7(5) ? . . .
C(12) C(18) H(19) 112.3(3) ? . . .
C(12) C(18) H(20) 108.5(3) ? . . .
C(12) C(18) H(21) 108.4(3) ? . . .
H(19) C(18) H(20) 107.7(4) ? . . .
H(19) C(18) H(21) 110.0(4) ? . . .
H(20) C(18) H(21) 109.9(4) ? . . .
C(15) C(19) H(22) 112.6(3) ? . . .
C(15) C(19) H(23) 109.3(3) ? . . .
C(15) C(19) H(24) 110.7(3) ? . . .
H(22) C(19) H(23) 109.4(5) ? . . .
H(22) C(19) H(24) 108.6(5) ? . . .
H(23) C(19) H(24) 106.0(5) ? . . .
C(15) C(20) H(25) 111.8(3) ? . . .
C(15) C(20) H(26) 110.1(3) ? . . .
C(15) C(20) H(27) 113.2(3) ? . . .
H(25) C(20) H(26) 107.9(5) ? . . .
H(25) C(20) H(27) 107.6(5) ? . . .
H(26) C(20) H(27) 105.9(4) ? . . .
O(3) C(21) H(28) 106.9(3) ? . . .
O(3) C(21) H(29) 111.4(3) ? . . .
O(3) C(21) H(30) 109.7(3) ? . . .
H(28) C(21) H(29) 108.6(5) ? . . .
H(28) C(21) H(30) 109.8(4) ? . . .
H(29) C(21) H(30) 110.3(4) ? . . .

loop_
_geom_bond_atom_site_label_1
_geom_bond_atom_site_label_2
_geom_bond_distance
_geom_bond_publ_flag
_geom_bond_site_symmetry_1
_geom_bond_site_symmetry_2
O(1) C(8) 1.2248(6) ? . .
O(2) C(16) 1.2039(6) ? . .
O(3) C(16) 1.3448(6) ? . .
O(3) C(21) 1.4434(6) ? . .
C(1) C(2) 1.5463(7) ? . .
C(1) C(12) 1.5420(7) ? . .
C(2) C(3) 1.5580(7) ? . .
C(2) C(6) 1.5174(7) ? . .
C(2) C(10) 1.5384(7) ? . .
C(3) C(4) 1.5385(8) ? . .
C(3) C(16) 1.5061(8) ? . .
C(4) C(5) 1.5455(8) ? . .
C(5) C(6) 1.5150(7) ? . .
C(6) C(7) 1.3447(7) ? . .
C(7) C(8) 1.4831(7) ? . .
C(7) C(17) 1.5056(8) ? . .
C(8) C(9) 1.5116(8) ? . .
C(9) C(10) 1.5256(7) ? . .
C(10) C(11) 1.5517(7) ? . .
C(11) C(12) 1.5710(7) ? . .
C(11) C(15) 1.5572(7) ? . .
C(12) C(13) 1.5422(7) ? . .
C(12) C(18) 1.5286(8) ? . .
C(13) C(14) 1.5177(8) ? . .
C(14) C(15) 1.5433(7) ? . .
C(15) C(19) 1.5261(8) ? . .
C(15) C(20) 1.5358(7) ? . .
C(1) H(1) 0.983(5) ? . .
C(1) H(2) 1.014(5) ? . .
C(3) H(3) 0.969(5) ? . .
C(4) H(4) 0.950(5) ? . .
C(4) H(5) 0.990(5) ? . .
C(5) H(6) 0.981(6) ? . .
C(5) H(7) 1.003(5) ? . .
C(9) H(8) 0.981(5) ? . .
C(9) H(9) 0.990(4) ? . .
C(10) H(10) 0.962(4) ? . .
C(11) H(11) 1.004(5) ? . .
C(13) H(12) 0.949(5) ? . .
C(13) H(13) 1.019(5) ? . .
C(14) H(14) 1.001(5) ? . .
C(14) H(15) 0.983(6) ? . .
C(17) H(16) 0.963(6) ? . .
C(17) H(17) 0.987(8) ? . .
C(17) H(18) 1.014(7) ? . .
C(18) H(19) 1.000(5) ? . .
C(18) H(20) 0.993(6) ? . .
C(18) H(21) 0.985(6) ? . .
C(19) H(22) 1.013(6) ? . .
C(19) H(23) 0.991(6) ? . .
C(19) H(24) 0.999(6) ? . .
C(20) H(25) 1.025(6) ? . .
C(20) H(26) 1.000(6) ? . .
C(20) H(27) 1.005(6) ? . .
C(21) H(28) 1.021(6) ? . .
C(21) H(29) 0.976(6) ? . .
C(21) H(30) 0.970(6) ? . .

loop_
_geom_contact_atom_site_label_1
_geom_contact_atom_site_label_2
_geom_contact_distance
_geom_contact_publ_flag
_geom_contact_site_symmetry_1
_geom_contact_site_symmetry_2
O(1) C(4) 3.5167(7) ? . 45303
O(1) C(6) 3.5555(6) ? . .
O(1) C(7) 2.3691(6) ? . .
O(1) C(9) 2.3938(7) ? . .
O(1) C(10) 3.5637(6) ? . .
O(1) C(17) 2.8344(7) ? . .
O(1) C(21) 3.5059(7) ? . 45404
O(2) O(3) 2.2387(5) ? . .
O(2) O(3) 3.5760(5) ? . 44402
O(2) C(1) 3.4999(6) ? . .
O(2) C(2) 3.4822(6) ? . .
O(2) C(3) 2.4159(6) ? . .
O(2) C(3) 3.3300(6) ? . 44402
O(2) C(4) 2.8596(7) ? . .
O(2) C(9) 3.5614(6) ? . 44402
O(2) C(13) 3.5354(7) ? . 54402
O(2) C(21) 2.6420(7) ? . .
O(3) O(2) 2.2387(5) ? . .
O(3) O(2) 3.5760(5) ? . 54402
O(3) C(2) 3.0960(5) ? . .
O(3) C(3) 2.3574(6) ? . .
O(3) C(10) 3.1795(6) ? . .
C(1) O(2) 3.4999(6) ? . .
C(1) C(3) 2.5656(7) ? . .
C(1) C(4) 3.0266(8) ? . .
C(1) C(5) 3.0703(8) ? . .
C(1) C(6) 2.5479(7) ? . .
C(1) C(10) 2.4032(7) ? . .
C(1) C(11) 2.4474(7) ? . .
C(1) C(13) 2.5482(8) ? . .
C(1) C(14) 3.2185(8) ? . .
C(1) C(15) 3.5143(7) ? . .
C(1) C(16) 3.0255(7) ? . .
C(1) C(18) 2.5313(8) ? . .
C(2) O(2) 3.4822(6) ? . .
C(2) O(3) 3.0960(5) ? . .
C(2) C(4) 2.4216(7) ? . .
C(2) C(5) 2.4380(7) ? . .
C(2) C(7) 2.5387(7) ? . .
C(2) C(8) 2.9468(7) ? . .
C(2) C(9) 2.5368(7) ? . .
C(2) C(11) 2.4661(7) ? . .
C(2) C(12) 2.4859(7) ? . .
C(2) C(16) 2.5933(7) ? . .
C(2) C(18) 3.3360(8) ? . .
C(3) O(2) 2.4159(6) ? . .
C(3) O(2) 3.3300(6) ? . 54402
C(3) O(3) 2.3574(6) ? . .
C(3) C(1) 2.5656(7) ? . .
C(3) C(5) 2.4596(8) ? . .
C(3) C(6) 2.3224(8) ? . .
C(3) C(7) 3.4373(8) ? . .
C(3) C(9) 3.3857(7) ? . .
C(3) C(10) 2.6702(7) ? . .
C(4) O(1) 3.5167(7) ? . 44303
C(4) O(2) 2.8596(7) ? . .
C(4) C(1) 3.0266(8) ? . .
C(4) C(2) 2.4216(7) ? . .
C(4) C(6) 2.4055(7) ? . .
C(4) C(16) 2.5440(8) ? . .
C(5) C(1) 3.0703(8) ? . .
C(5) C(2) 2.4380(7) ? . .
C(5) C(3) 2.4596(8) ? . .
C(5) C(7) 2.5616(7) ? . .
C(5) C(17) 3.1139(8) ? . .
C(6) O(1) 3.5555(6) ? . .
C(6) C(1) 2.5479(7) ? . .
C(6) C(3) 2.3224(8) ? . .
C(6) C(4) 2.4055(7) ? . .
C(6) C(8) 2.4422(7) ? . .
C(6) C(9) 2.8346(8) ? . .
C(6) C(10) 2.5589(8) ? . .
C(6) C(11) 3.2688(7) ? . .
C(6) C(12) 3.2363(7) ? . .
C(6) C(17) 2.5146(8) ? . .
C(6) C(18) 3.4194(8) ? . .
C(7) O(1) 2.3691(6) ? . .
C(7) C(2) 2.5387(7) ? . .
C(7) C(3) 3.4373(8) ? . .
C(7) C(5) 2.5616(7) ? . .
C(7) C(9) 2.5434(8) ? . .
C(7) C(10) 2.9221(8) ? . .
C(7) C(11) 3.4812(7) ? . .
C(8) C(2) 2.9468(7) ? . .
C(8) C(6) 2.4422(7) ? . .
C(8) C(10) 2.5053(8) ? . .
C(8) C(11) 3.0547(7) ? . .
C(8) C(17) 2.5441(8) ? . .
C(9) O(1) 2.3938(7) ? . .
C(9) O(2) 3.5614(6) ? . 54402
C(9) C(2) 2.5368(7) ? . .
C(9) C(3) 3.3857(7) ? . .
C(9) C(6) 2.8346(8) ? . .
C(9) C(7) 2.5434(8) ? . .
C(9) C(11) 2.5537(7) ? . .
C(9) C(15) 3.5659(7) ? . .
C(9) C(19) 3.5607(8) ? . .
C(10) O(1) 3.5637(6) ? . .
C(10) O(3) 3.1795(6) ? . .
C(10) C(1) 2.4032(7) ? . .
C(10) C(3) 2.6702(7) ? . .
C(10) C(6) 2.5589(8) ? . .
C(10) C(7) 2.9221(8) ? . .
C(10) C(8) 2.5053(8) ? . .
C(10) C(12) 2.5169(7) ? . .
C(10) C(13) 3.5724(7) ? . .
C(10) C(14) 3.3266(7) ? . .
C(10) C(15) 2.6491(7) ? . .
C(10) C(16) 3.3219(7) ? . .
C(10) C(18) 3.5918(8) ? . .
C(10) C(19) 3.0105(8) ? . .
C(11) C(1) 2.4474(7) ? . .
C(11) C(2) 2.4661(7) ? . .
C(11) C(6) 3.2688(7) ? . .
C(11) C(7) 3.4812(7) ? . .
C(11) C(8) 3.0547(7) ? . .
C(11) C(9) 2.5537(7) ? . .
C(11) C(13) 2.4812(7) ? . .
C(11) C(14) 2.4121(7) ? . .
C(11) C(18) 2.5872(7) ? . .
C(11) C(19) 2.6166(7) ? . .
C(11) C(20) 2.5183(7) ? . .
C(12) C(2) 2.4859(7) ? . .
C(12) C(6) 3.2363(7) ? . .
C(12) C(10) 2.5169(7) ? . .
C(12) C(14) 2.4166(8) ? . .
C(12) C(15) 2.4969(8) ? . .
C(12) C(20) 3.2476(8) ? . .
C(13) O(2) 3.5354(7) ? . 44402
C(13) C(1) 2.5482(8) ? . .
C(13) C(10) 3.5724(7) ? . .
C(13) C(11) 2.4812(7) ? . .
C(13) C(15) 2.4164(8) ? . .
C(13) C(18) 2.5386(8) ? . .
C(13) C(20) 3.0109(8) ? . .
C(14) C(1) 3.2185(8) ? . .
C(14) C(10) 3.3266(7) ? . .
C(14) C(11) 2.4121(7) ? . .
C(14) C(12) 2.4166(8) ? . .
C(14) C(19) 2.5387(8) ? . .
C(14) C(20) 2.5220(8) ? . .
C(15) C(1) 3.5143(7) ? . .
C(15) C(9) 3.5659(7) ? . .
C(15) C(10) 2.6491(7) ? . .
C(15) C(12) 2.4969(8) ? . .
C(15) C(13) 2.4164(8) ? . .
C(16) C(1) 3.0255(7) ? . .
C(16) C(2) 2.5933(7) ? . .
C(16) C(4) 2.5440(8) ? . .
C(16) C(10) 3.3219(7) ? . .
C(16) C(21) 2.3632(8) ? . .
C(17) O(1) 2.8344(7) ? . .
C(17) C(5) 3.1139(8) ? . .
C(17) C(6) 2.5146(8) ? . .
C(17) C(8) 2.5441(8) ? . .
C(18) C(1) 2.5313(8) ? . .
C(18) C(2) 3.3360(8) ? . .
C(18) C(6) 3.4194(8) ? . .
C(18) C(10) 3.5918(8) ? . .
C(18) C(11) 2.5872(7) ? . .
C(18) C(13) 2.5386(8) ? . .
C(19) C(9) 3.5607(8) ? . .
C(19) C(10) 3.0105(8) ? . .
C(19) C(11) 2.6166(7) ? . .
C(19) C(14) 2.5387(8) ? . .
C(19) C(20) 2.4743(9) ? . .
C(20) C(11) 2.5183(7) ? . .
C(20) C(12) 3.2476(8) ? . .
C(20) C(13) 3.0109(8) ? . .
C(20) C(14) 2.5220(8) ? . .
C(20) C(19) 2.4743(9) ? . .
C(21) O(1) 3.5059(7) ? . 45504
C(21) O(2) 2.6420(7) ? . .
C(21) C(16) 2.3632(8) ? . .
O(1) H(5) 2.857(5) ? . 45303
O(1) H(7) 2.981(5) ? . 45303
O(1) H(8) 2.873(5) ? . .
O(1) H(9) 2.499(4) ? . .
O(1) H(11) 3.124(4) ? . .
O(1) H(13) 3.438(5) ? . 65501
O(1) H(17) 2.571(7) ? . .
O(1) H(18) 3.065(7) ? . .
O(1) H(23) 3.253(6) ? . 55402
O(1) H(25) 2.841(6) ? . 55402
O(1) H(28) 2.522(6) ? . 45404
O(2) H(2) 2.879(5) ? . .
O(2) H(2) 3.515(5) ? . 54402
O(2) H(3) 3.026(5) ? . .
O(2) H(3) 2.376(5) ? . 44402
O(2) H(4) 3.119(5) ? . .
O(2) H(5) 2.527(5) ? . .
O(2) H(8) 2.601(5) ? . 44402
O(2) H(12) 2.587(5) ? . 54402
O(2) H(18) 3.058(7) ? . 44303
O(2) H(29) 2.724(5) ? . .
O(2) H(30) 2.541(5) ? . .
O(3) H(1) 3.149(5) ? . 54402
O(3) H(2) 3.105(5) ? . .
O(3) H(2) 3.209(5) ? . 54402
O(3) H(3) 2.454(5) ? . .
O(3) H(5) 3.552(5) ? . 54402
O(3) H(10) 2.485(4) ? . .
O(3) H(17) 3.406(7) ? . 45504
O(3) H(28) 1.996(6) ? . .
O(3) H(29) 2.017(5) ? . .
O(3) H(30) 1.992(5) ? . .
C(1) H(3) 3.381(5) ? . .
C(1) H(5) 2.942(5) ? . .
C(1) H(7) 3.050(5) ? . .
C(1) H(10) 2.751(4) ? . .
C(1) H(11) 3.131(5) ? . .
C(1) H(12) 2.588(5) ? . .
C(1) H(13) 3.382(5) ? . .
C(1) H(14) 3.051(5) ? . .
C(1) H(19) 2.699(5) ? . .
C(1) H(20) 2.778(6) ? . .
C(1) H(21) 3.367(5) ? . .
C(1) H(30) 3.212(5) ? . 44402
C(2) H(1) 2.138(5) ? . .
C(2) H(2) 2.076(5) ? . .
C(2) H(3) 2.079(5) ? . .
C(2) H(4) 3.234(5) ? . .
C(2) H(5) 2.849(5) ? . .
C(2) H(6) 3.244(5) ? . .
C(2) H(7) 2.913(5) ? . .
C(2) H(8) 2.753(6) ? . .
C(2) H(9) 3.415(4) ? . .
C(2) H(10) 2.054(4) ? . .
C(2) H(11) 2.959(5) ? . .
C(2) H(19) 3.114(5) ? . .
C(3) H(1) 2.880(5) ? . .
C(3) H(2) 2.643(5) ? . .
C(3) H(2) 3.528(5) ? . 54402
C(3) H(4) 2.076(5) ? . .
C(3) H(5) 2.097(5) ? . .
C(3) H(6) 3.107(5) ? . .
C(3) H(7) 3.152(5) ? . .
C(3) H(8) 3.130(5) ? . .
C(3) H(10) 2.740(4) ? . .
C(3) H(29) 3.458(6) ? . 54402
C(4) H(1) 2.815(5) ? . .
C(4) H(2) 3.302(5) ? . .
C(4) H(3) 2.083(5) ? . .
C(4) H(6) 2.114(5) ? . .
C(4) H(7) 2.118(5) ? . .
C(4) H(18) 3.123(7) ? . 44303
C(4) H(19) 3.592(5) ? . 44303
C(4) H(29) 3.293(6) ? . 54402
C(5) H(1) 2.748(5) ? . .
C(5) H(3) 2.842(5) ? . .
C(5) H(4) 2.109(5) ? . .
C(5) H(5) 2.115(5) ? . .
C(5) H(11) 3.484(5) ? . 44303
C(5) H(15) 3.166(6) ? . 35404
C(5) H(16) 2.735(6) ? . .
C(5) H(19) 3.529(5) ? . .
C(5) H(29) 3.527(6) ? . 54402
C(6) H(1) 2.680(5) ? . .
C(6) H(2) 3.358(5) ? . .
C(6) H(3) 2.562(5) ? . .
C(6) H(4) 3.094(5) ? . .
C(6) H(5) 3.055(5) ? . .
C(6) H(6) 2.083(5) ? . .
C(6) H(7) 2.099(5) ? . .
C(6) H(8) 3.007(5) ? . .
C(6) H(10) 3.323(4) ? . .
C(6) H(11) 3.320(5) ? . .
C(6) H(15) 3.427(6) ? . 35404
C(6) H(16) 2.646(6) ? . .
C(6) H(17) 3.240(7) ? . .
C(6) H(18) 3.091(7) ? . .
C(6) H(19) 2.770(5) ? . .
C(7) H(3) 3.387(4) ? . .
C(7) H(5) 3.569(5) ? . 45303
C(7) H(6) 2.716(5) ? . .
C(7) H(7) 3.092(5) ? . .
C(7) H(8) 2.818(5) ? . .
C(7) H(9) 3.367(4) ? . .
C(7) H(11) 3.153(5) ? . .
C(7) H(15) 3.566(6) ? . 35404
C(7) H(16) 2.070(6) ? . .
C(7) H(17) 2.068(7) ? . .
C(7) H(18) 2.120(7) ? . .
C(7) H(19) 2.981(6) ? . .
C(8) H(5) 3.452(5) ? . 45303
C(8) H(8) 2.022(5) ? . .
C(8) H(9) 2.065(4) ? . .
C(8) H(10) 3.323(4) ? . .
C(8) H(11) 2.571(4) ? . .
C(8) H(16) 3.335(6) ? . .
C(8) H(17) 2.619(7) ? . .
C(8) H(18) 2.995(7) ? . .
C(8) H(25) 3.338(6) ? . 55402
C(9) H(3) 3.103(4) ? . .
C(9) H(10) 2.050(4) ? . .
C(9) H(11) 2.495(5) ? . .
C(9) H(16) 3.413(6) ? . 45504
C(9) H(17) 3.510(7) ? . 45504
C(9) H(18) 3.491(7) ? . 45504
C(9) H(22) 3.460(5) ? . .
C(9) H(24) 3.203(6) ? . .
C(9) H(25) 3.172(6) ? . 55402
C(10) H(1) 3.285(5) ? . .
C(10) H(2) 2.710(5) ? . .
C(10) H(3) 2.817(4) ? . .
C(10) H(8) 2.073(6) ? . .
C(10) H(9) 2.124(4) ? . .
C(10) H(11) 2.076(5) ? . .
C(10) H(14) 3.123(5) ? . .
C(10) H(17) 3.582(7) ? . 45504
C(10) H(19) 3.552(5) ? . .
C(10) H(22) 2.817(5) ? . .
C(10) H(24) 3.104(6) ? . .
C(11) H(1) 3.292(5) ? . .
C(11) H(2) 2.867(4) ? . .
C(11) H(8) 3.396(6) ? . .
C(11) H(9) 2.803(4) ? . .
C(11) H(10) 2.083(4) ? . .
C(11) H(12) 3.251(5) ? . .
C(11) H(13) 2.978(5) ? . .
C(11) H(14) 2.693(5) ? . .
C(11) H(15) 3.301(6) ? . .
C(11) H(19) 2.867(5) ? . .
C(11) H(20) 3.427(6) ? . .
C(11) H(21) 2.737(5) ? . .
C(11) H(22) 2.902(5) ? . .
C(11) H(23) 3.447(6) ? . .
C(11) H(24) 2.835(6) ? . .
C(11) H(25) 3.423(6) ? . .
C(11) H(26) 2.786(6) ? . .
C(11) H(27) 2.682(6) ? . .
C(12) H(1) 2.123(5) ? . .
C(12) H(2) 2.103(5) ? . .
C(12) H(10) 2.999(4) ? . .
C(12) H(11) 2.139(5) ? . .
C(12) H(12) 2.087(5) ? . .
C(12) H(13) 2.121(5) ? . .
C(12) H(14) 2.745(5) ? . .
C(12) H(15) 3.313(6) ? . .
C(12) H(19) 2.120(5) ? . .
C(12) H(20) 2.070(6) ? . .
C(12) H(21) 2.064(5) ? . .
C(12) H(27) 2.982(6) ? . .
C(13) H(1) 3.047(5) ? . .
C(13) H(2) 2.531(5) ? . .
C(13) H(8) 3.462(6) ? . 45501
C(13) H(11) 3.166(5) ? . .
C(13) H(14) 2.104(5) ? . .
C(13) H(15) 2.137(6) ? . .
C(13) H(18) 3.500(7) ? . 35504
C(13) H(19) 3.417(5) ? . .
C(13) H(20) 2.693(6) ? . .
C(13) H(21) 2.739(5) ? . .
C(13) H(25) 3.459(6) ? . .
C(13) H(27) 2.742(6) ? . .
C(14) H(2) 2.928(5) ? . .
C(14) H(7) 3.419(5) ? . 35504
C(14) H(10) 3.140(4) ? . .
C(14) H(11) 3.233(5) ? . .
C(14) H(12) 2.069(5) ? . .
C(14) H(13) 2.098(5) ? . .
C(14) H(18) 3.344(7) ? . 35504
C(14) H(19) 3.146(5) ? . 35504
C(14) H(22) 2.738(5) ? . .
C(14) H(23) 2.796(6) ? . .
C(14) H(24) 3.405(6) ? . .
C(14) H(25) 2.755(6) ? . .
C(14) H(26) 3.392(6) ? . .
C(14) H(27) 2.782(6) ? . .
C(15) H(2) 3.557(5) ? . .
C(15) H(9) 3.438(4) ? . .
C(15) H(10) 2.653(4) ? . .
C(15) H(11) 2.115(5) ? . .
C(15) H(12) 3.251(5) ? . .
C(15) H(13) 2.761(5) ? . .
C(15) H(14) 2.069(5) ? . .
C(15) H(15) 2.124(6) ? . .
C(15) H(21) 3.492(5) ? . .
C(15) H(22) 2.132(5) ? . .
C(15) H(23) 2.076(6) ? . .
C(15) H(24) 2.098(6) ? . .
C(15) H(25) 2.139(6) ? . .
C(15) H(26) 2.102(6) ? . .
C(15) H(27) 2.141(6) ? . .
C(16) H(1) 3.409(5) ? . .
C(16) H(2) 2.552(5) ? . .
C(16) H(2) 3.158(5) ? . 54402
C(16) H(3) 2.004(5) ? . .
C(16) H(3) 3.179(5) ? . 44402
C(16) H(4) 2.904(5) ? . .
C(16) H(5) 2.612(5) ? . .
C(16) H(10) 2.955(4) ? . .
C(16) H(12) 3.124(5) ? . 54402
C(16) H(28) 3.191(6) ? . .
C(16) H(29) 2.675(5) ? . .
C(16) H(30) 2.564(5) ? . .
C(17) H(5) 3.201(5) ? . 45303
C(17) H(6) 2.840(5) ? . .
C(17) H(7) 3.481(5) ? . .
C(17) H(8) 3.413(5) ? . 45404
C(17) H(9) 3.236(4) ? . 45404
C(17) H(10) 3.560(4) ? . 45404
C(17) H(15) 3.193(5) ? . 35404
C(17) H(22) 3.171(6) ? . 45404
C(17) H(24) 3.451(6) ? . 45404
C(18) H(1) 2.589(5) ? . .
C(18) H(2) 3.342(5) ? . .
C(18) H(4) 3.241(5) ? . 45303
C(18) H(11) 2.565(5) ? . .
C(18) H(12) 2.994(5) ? . .
C(18) H(13) 2.558(5) ? . .
C(18) H(14) 3.206(5) ? . 35404
C(18) H(22) 3.323(5) ? . 35404
C(18) H(27) 3.202(6) ? . .
C(18) H(28) 3.480(6) ? . 35404
C(18) H(29) 3.254(5) ? . 35404
C(19) H(9) 3.127(4) ? . .
C(19) H(10) 2.655(4) ? . .
C(19) H(11) 3.075(5) ? . .
C(19) H(14) 2.615(5) ? . .
C(19) H(15) 2.833(5) ? . .
C(19) H(16) 3.494(6) ? . 45504
C(19) H(17) 3.180(7) ? . 45504
C(19) H(20) 3.170(6) ? . 35504
C(19) H(25) 2.721(6) ? . .
C(19) H(26) 2.655(6) ? . .
C(19) H(27) 3.376(6) ? . .
C(19) H(27) 3.355(6) ? . 55402
C(19) H(28) 3.523(6) ? . 45403
C(19) H(30) 3.418(5) ? . 45403
C(20) H(6) 3.390(5) ? . 45303
C(20) H(9) 2.930(4) ? . 45402
C(20) H(11) 2.517(5) ? . .
C(20) H(13) 2.799(5) ? . .
C(20) H(14) 3.356(5) ? . .
C(20) H(15) 2.696(5) ? . .
C(20) H(16) 3.431(6) ? . 45303
C(20) H(21) 3.301(5) ? . .
C(20) H(22) 3.380(6) ? . .
C(20) H(23) 2.596(6) ? . .
C(20) H(24) 2.708(6) ? . .
C(20) H(24) 3.022(6) ? . 45402
C(21) H(1) 3.046(5) ? . 54402
C(21) H(3) 3.435(5) ? . 44402
C(21) H(10) 3.578(4) ? . .
C(21) H(21) 3.107(5) ? . 35504
C(21) H(23) 3.148(6) ? . 44403
H(1) O(3) 3.149(5) ? . 44402
H(1) C(2) 2.138(5) ? . .
H(1) C(3) 2.880(5) ? . .
H(1) C(4) 2.815(5) ? . .
H(1) C(5) 2.748(5) ? . .
H(1) C(6) 2.680(5) ? . .
H(1) C(10) 3.285(5) ? . .
H(1) C(11) 3.292(5) ? . .
H(1) C(12) 2.123(5) ? . .
H(1) C(13) 3.047(5) ? . .
H(1) C(16) 3.409(5) ? . .
H(1) C(18) 2.589(5) ? . .
H(1) C(21) 3.046(5) ? . 44402
H(1) H(2) 1.614(7) ? . .
H(1) H(5) 2.523(7) ? . .
H(1) H(7) 2.447(7) ? . .
H(1) H(12) 2.885(7) ? . .
H(1) H(19) 2.650(7) ? . .
H(1) H(20) 2.531(8) ? . .
H(1) H(21) 3.543(7) ? . .
H(1) H(23) 3.222(8) ? . 35404
H(1) H(28) 3.121(8) ? . 44402
H(1) H(30) 2.491(7) ? . 44402
H(2) O(2) 2.879(5) ? . .
H(2) O(2) 3.515(5) ? . 44402
H(2) O(3) 3.105(5) ? . .
H(2) O(3) 3.209(5) ? . 44402
H(2) C(2) 2.076(5) ? . .
H(2) C(3) 2.643(5) ? . .
H(2) C(3) 3.528(5) ? . 44402
H(2) C(4) 3.302(5) ? . .
H(2) C(6) 3.358(5) ? . .
H(2) C(10) 2.710(5) ? . .
H(2) C(11) 2.867(4) ? . .
H(2) C(12) 2.103(5) ? . .
H(2) C(13) 2.531(5) ? . .
H(2) C(14) 2.928(5) ? . .
H(2) C(15) 3.557(5) ? . .
H(2) C(16) 2.552(5) ? . .
H(2) C(16) 3.158(5) ? . 44402
H(2) C(18) 3.342(5) ? . .
H(2) H(1) 1.614(7) ? . .
H(2) H(3) 3.493(7) ? . .
H(2) H(3) 3.035(7) ? . 44402
H(2) H(5) 3.067(7) ? . .
H(2) H(10) 2.698(6) ? . .
H(2) H(12) 2.355(7) ? . .
H(2) H(13) 3.504(7) ? . .
H(2) H(14) 2.502(7) ? . .
H(2) H(20) 3.490(8) ? . .
H(2) H(29) 3.592(7) ? . .
H(2) H(30) 3.259(7) ? . 44402
H(3) O(2) 3.026(5) ? . .
H(3) O(2) 2.376(5) ? . 54402
H(3) O(3) 2.454(5) ? . .
H(3) C(1) 3.381(5) ? . .
H(3) C(2) 2.079(5) ? . .
H(3) C(4) 2.083(5) ? . .
H(3) C(5) 2.842(5) ? . .
H(3) C(6) 2.562(5) ? . .
H(3) C(7) 3.387(4) ? . .
H(3) C(9) 3.103(4) ? . .
H(3) C(10) 2.817(4) ? . .
H(3) C(16) 2.004(5) ? . .
H(3) C(16) 3.179(5) ? . 54402
H(3) C(21) 3.435(5) ? . 54402
H(3) H(2) 3.493(7) ? . .
H(3) H(2) 3.035(7) ? . 54402
H(3) H(4) 2.289(7) ? . .
H(3) H(5) 2.851(7) ? . .
H(3) H(6) 3.241(7) ? . .
H(3) H(8) 2.589(7) ? . .
H(3) H(10) 2.853(6) ? . .
H(3) H(29) 2.779(7) ? . 54402
H(3) H(30) 3.526(7) ? . 54402
H(4) O(2) 3.119(5) ? . .
H(4) C(2) 3.234(5) ? . .
H(4) C(3) 2.076(5) ? . .
H(4) C(5) 2.109(5) ? . .
H(4) C(6) 3.094(5) ? . .
H(4) C(16) 2.904(5) ? . .
H(4) C(18) 3.241(5) ? . 44303
H(4) H(3) 2.289(7) ? . .
H(4) H(5) 1.548(7) ? . .
H(4) H(6) 2.283(7) ? . .
H(4) H(7) 2.743(7) ? . .
H(4) H(11) 3.466(7) ? . 44303
H(4) H(14) 3.030(7) ? . 54402
H(4) H(18) 2.853(9) ? . 44303
H(4) H(19) 2.722(8) ? . 44303
H(4) H(21) 2.866(7) ? . 44303
H(4) H(29) 2.750(8) ? . 54402
H(5) O(1) 2.857(5) ? . 44303
H(5) O(2) 2.527(5) ? . .
H(5) O(3) 3.552(5) ? . 44402
H(5) C(1) 2.942(5) ? . .
H(5) C(2) 2.849(5) ? . .
H(5) C(3) 2.097(5) ? . .
H(5) C(5) 2.115(5) ? . .
H(5) C(6) 3.055(5) ? . .
H(5) C(7) 3.569(5) ? . 44303
H(5) C(8) 3.452(5) ? . 44303
H(5) C(16) 2.612(5) ? . .
H(5) C(17) 3.201(5) ? . 44303
H(5) H(1) 2.523(7) ? . .
H(5) H(2) 3.067(7) ? . .
H(5) H(3) 2.851(7) ? . .
H(5) H(4) 1.548(7) ? . .
H(5) H(6) 2.783(8) ? . .
H(5) H(7) 2.256(7) ? . .
H(5) H(17) 3.258(9) ? . 44303
H(5) H(18) 2.472(8) ? . 44303
H(5) H(28) 3.460(8) ? . 44402
H(6) C(2) 3.244(5) ? . .
H(6) C(3) 3.107(5) ? . .
H(6) C(4) 2.114(5) ? . .
H(6) C(6) 2.083(5) ? . .
H(6) C(7) 2.716(5) ? . .
H(6) C(17) 2.840(5) ? . .
H(6) C(20) 3.390(5) ? . 44303
H(6) H(3) 3.241(7) ? . .
H(6) H(4) 2.283(7) ? . .
H(6) H(5) 2.783(8) ? . .
H(6) H(7) 1.608(8) ? . .
H(6) H(11) 2.916(7) ? . 44303
H(6) H(15) 3.277(8) ? . 35404
H(6) H(16) 2.226(8) ? . .
H(6) H(17) 3.528(9) ? . .
H(6) H(18) 3.523(9) ? . .
H(6) H(21) 2.998(8) ? . 44303
H(6) H(26) 2.854(8) ? . 44303
H(6) H(27) 2.987(8) ? . 44303
H(6) H(29) 3.075(8) ? . 54402
H(7) O(1) 2.981(5) ? . 44303
H(7) C(1) 3.050(5) ? . .
H(7) C(2) 2.913(5) ? . .
H(7) C(3) 3.152(5) ? . .
H(7) C(4) 2.118(5) ? . .
H(7) C(6) 2.099(5) ? . .
H(7) C(7) 3.092(5) ? . .
H(7) C(14) 3.419(5) ? . 35404
H(7) C(17) 3.481(5) ? . .
H(7) H(1) 2.447(7) ? . .
H(7) H(4) 2.743(7) ? . .
H(7) H(5) 2.256(7) ? . .
H(7) H(6) 1.608(8) ? . .
H(7) H(11) 3.408(7) ? . 44303
H(7) H(15) 2.513(8) ? . 35404
H(7) H(16) 3.062(8) ? . .
H(7) H(19) 3.196(7) ? . .
H(7) H(23) 3.018(8) ? . 35404
H(7) H(25) 2.956(8) ? . 35404
H(7) H(26) 3.556(8) ? . 44303
H(8) O(1) 2.873(5) ? . .
H(8) O(2) 2.601(5) ? . 54402
H(8) C(2) 2.753(6) ? . .
H(8) C(3) 3.130(5) ? . .
H(8) C(6) 3.007(5) ? . .
H(8) C(7) 2.818(5) ? . .
H(8) C(8) 2.022(5) ? . .
H(8) C(10) 2.073(6) ? . .
H(8) C(11) 3.396(6) ? . .
H(8) C(13) 3.462(6) ? . 65501
H(8) C(17) 3.413(5) ? . 45504
H(8) H(3) 2.589(7) ? . .
H(8) H(9) 1.576(7) ? . .
H(8) H(10) 2.337(7) ? . .
H(8) H(11) 3.448(7) ? . .
H(8) H(12) 2.844(8) ? . 65501
H(8) H(13) 3.193(8) ? . 65501
H(8) H(16) 3.283(8) ? . 45504
H(8) H(17) 3.310(8) ? . 45504
H(8) H(18) 2.943(8) ? . 45504
H(9) O(1) 2.499(4) ? . .
H(9) C(2) 3.415(4) ? . .
H(9) C(7) 3.367(4) ? . .
H(9) C(8) 2.065(4) ? . .
H(9) C(10) 2.124(4) ? . .
H(9) C(11) 2.803(4) ? . .
H(9) C(15) 3.438(4) ? . .
H(9) C(17) 3.236(4) ? . 45504
H(9) C(19) 3.127(4) ? . .
H(9) C(20) 2.930(4) ? . 55402
H(9) H(8) 1.576(7) ? . .
H(9) H(10) 2.418(6) ? . .
H(9) H(11) 2.644(6) ? . .
H(9) H(13) 3.313(7) ? . 65501
H(9) H(16) 2.725(8) ? . 45504
H(9) H(17) 3.170(8) ? . 45504
H(9) H(18) 3.203(8) ? . 45504
H(9) H(22) 3.148(7) ? . .
H(9) H(24) 2.540(8) ? . .
H(9) H(25) 2.349(7) ? . 55402
H(9) H(26) 2.772(7) ? . 55402
H(9) H(27) 3.119(7) ? . 55402
H(10) O(3) 2.485(4) ? . .
H(10) C(1) 2.751(4) ? . .
H(10) C(2) 2.054(4) ? . .
H(10) C(3) 2.740(4) ? . .
H(10) C(6) 3.323(4) ? . .
H(10) C(8) 3.323(4) ? . .
H(10) C(9) 2.050(4) ? . .
H(10) C(11) 2.083(4) ? . .
H(10) C(12) 2.999(4) ? . .
H(10) C(14) 3.140(4) ? . .
H(10) C(15) 2.653(4) ? . .
H(10) C(16) 2.955(4) ? . .
H(10) C(17) 3.560(4) ? . 45504
H(10) C(19) 2.655(4) ? . .
H(10) C(21) 3.578(4) ? . .
H(10) H(2) 2.698(6) ? . .
H(10) H(3) 2.853(6) ? . .
H(10) H(8) 2.337(7) ? . .
H(10) H(9) 2.418(6) ? . .
H(10) H(11) 2.794(6) ? . .
H(10) H(14) 2.695(7) ? . .
H(10) H(17) 2.847(8) ? . 45504
H(10) H(18) 3.591(8) ? . 45504
H(10) H(22) 2.169(7) ? . .
H(10) H(23) 3.585(8) ? . .
H(10) H(24) 2.906(8) ? . .
H(11) O(1) 3.124(4) ? . .
H(11) C(1) 3.131(5) ? . .
H(11) C(2) 2.959(5) ? . .
H(11) C(5) 3.484(5) ? . 45303
H(11) C(6) 3.320(5) ? . .
H(11) C(7) 3.153(5) ? . .
H(11) C(8) 2.571(4) ? . .
H(11) C(9) 2.495(5) ? . .
H(11) C(10) 2.076(5) ? . .
H(11) C(12) 2.139(5) ? . .
H(11) C(13) 3.166(5) ? . .
H(11) C(14) 3.233(5) ? . .
H(11) C(15) 2.115(5) ? . .
H(11) C(18) 2.565(5) ? . .
H(11) C(19) 3.075(5) ? . .
H(11) C(20) 2.517(5) ? . .
H(11) H(4) 3.466(7) ? . 45303
H(11) H(6) 2.916(7) ? . 45303
H(11) H(7) 3.408(7) ? . 45303
H(11) H(8) 3.448(7) ? . .
H(11) H(9) 2.644(6) ? . .
H(11) H(10) 2.794(6) ? . .
H(11) H(13) 3.414(7) ? . .
H(11) H(19) 2.655(7) ? . .
H(11) H(20) 3.531(8) ? . .
H(11) H(21) 2.488(7) ? . .
H(11) H(22) 3.537(7) ? . .
H(11) H(24) 2.999(8) ? . .
H(11) H(25) 3.527(8) ? . .
H(11) H(25) 3.335(8) ? . 55402
H(11) H(26) 2.467(8) ? . .
H(11) H(27) 2.571(8) ? . .
H(12) O(2) 2.587(5) ? . 44402
H(12) C(1) 2.588(5) ? . .
H(12) C(11) 3.251(5) ? . .
H(12) C(12) 2.087(5) ? . .
H(12) C(14) 2.069(5) ? . .
H(12) C(15) 3.251(5) ? . .
H(12) C(16) 3.124(5) ? . 44402
H(12) C(18) 2.994(5) ? . .
H(12) H(1) 2.885(7) ? . .
H(12) H(2) 2.355(7) ? . .
H(12) H(8) 2.844(8) ? . 45501
H(12) H(13) 1.601(7) ? . .
H(12) H(14) 2.350(7) ? . .
H(12) H(15) 2.539(8) ? . .
H(12) H(18) 3.033(8) ? . 35504
H(12) H(20) 2.861(7) ? . .
H(12) H(21) 3.367(7) ? . .
H(12) H(30) 3.052(8) ? . 44402
H(13) O(1) 3.438(5) ? . 45501
H(13) C(1) 3.382(5) ? . .
H(13) C(11) 2.978(5) ? . .
H(13) C(12) 2.121(5) ? . .
H(13) C(14) 2.098(5) ? . .
H(13) C(15) 2.761(5) ? . .
H(13) C(18) 2.558(5) ? . .
H(13) C(20) 2.799(5) ? . .
H(13) H(2) 3.504(7) ? . .
H(13) H(8) 3.193(8) ? . 45501
H(13) H(9) 3.313(7) ? . 45501
H(13) H(11) 3.414(7) ? . .
H(13) H(12) 1.601(7) ? . .
H(13) H(14) 2.919(7) ? . .
H(13) H(15) 2.405(8) ? . .
H(13) H(19) 3.538(8) ? . .
H(13) H(20) 2.638(8) ? . .
H(13) H(21) 2.431(7) ? . .
H(13) H(24) 3.557(8) ? . 45402
H(13) H(25) 3.154(8) ? . .
H(13) H(26) 3.147(8) ? . 45402
H(13) H(27) 2.258(8) ? . .
H(14) C(1) 3.051(5) ? . .
H(14) C(10) 3.123(5) ? . .
H(14) C(11) 2.693(5) ? . .
H(14) C(12) 2.745(5) ? . .
H(14) C(13) 2.104(5) ? . .
H(14) C(15) 2.069(5) ? . .
H(14) C(18) 3.206(5) ? . 35504
H(14) C(19) 2.615(5) ? . .
H(14) C(20) 3.356(5) ? . .
H(14) H(2) 2.502(7) ? . .
H(14) H(4) 3.030(7) ? . 44402
H(14) H(10) 2.695(7) ? . .
H(14) H(12) 2.350(7) ? . .
H(14) H(13) 2.919(7) ? . .
H(14) H(15) 1.580(7) ? . .
H(14) H(18) 3.401(9) ? . 35504
H(14) H(19) 2.578(7) ? . 35504
H(14) H(20) 3.073(8) ? . 35504
H(14) H(21) 3.479(7) ? . 35504
H(14) H(22) 2.424(8) ? . .
H(14) H(23) 2.963(8) ? . .
H(14) H(24) 3.531(8) ? . .
H(14) H(25) 3.596(8) ? . .
H(14) H(29) 3.509(7) ? . .
H(15) C(5) 3.166(6) ? . 35504
H(15) C(6) 3.427(6) ? . 35504
H(15) C(7) 3.566(6) ? . 35504
H(15) C(11) 3.301(6) ? . .
H(15) C(12) 3.313(6) ? . .
H(15) C(13) 2.137(6) ? . .
H(15) C(15) 2.124(6) ? . .
H(15) C(17) 3.193(5) ? . 35504
H(15) C(19) 2.833(5) ? . .
H(15) C(20) 2.696(5) ? . .
H(15) H(6) 3.277(8) ? . 35504
H(15) H(7) 2.513(8) ? . 35504
H(15) H(12) 2.539(8) ? . .
H(15) H(13) 2.405(8) ? . .
H(15) H(14) 1.580(7) ? . .
H(15) H(16) 2.914(8) ? . 35504
H(15) H(18) 2.820(9) ? . 35504
H(15) H(19) 2.769(8) ? . 35504
H(15) H(20) 3.570(8) ? . 35504
H(15) H(22) 3.108(8) ? . .
H(15) H(23) 2.737(8) ? . .
H(15) H(25) 2.548(8) ? . .
H(15) H(26) 3.453(8) ? . 45402
H(15) H(27) 3.004(8) ? . .
H(16) C(5) 2.735(6) ? . .
H(16) C(6) 2.646(6) ? . .
H(16) C(7) 2.070(6) ? . .
H(16) C(8) 3.335(6) ? . .
H(16) C(9) 3.413(6) ? . 45404
H(16) C(19) 3.494(6) ? . 45404
H(16) C(20) 3.431(6) ? . 44303
H(16) H(6) 2.226(8) ? . .
H(16) H(7) 3.062(8) ? . .
H(16) H(8) 3.283(8) ? . 45404
H(16) H(9) 2.725(8) ? . 45404
H(16) H(15) 2.914(8) ? . 35404
H(16) H(17) 1.602(10) ? . .
H(16) H(18) 1.585(9) ? . .
H(16) H(22) 3.124(8) ? . 45404
H(16) H(24) 2.931(9) ? . 45404
H(16) H(26) 2.837(9) ? . 44303
H(16) H(27) 3.174(9) ? . 44303
H(17) O(1) 2.571(7) ? . .
H(17) O(3) 3.406(7) ? . 45404
H(17) C(6) 3.240(7) ? . .
H(17) C(7) 2.068(7) ? . .
H(17) C(8) 2.619(7) ? . .
H(17) C(9) 3.510(7) ? . 45404
H(17) C(10) 3.582(7) ? . 45404
H(17) C(19) 3.180(7) ? . 45404
H(17) H(5) 3.258(9) ? . 45303
H(17) H(6) 3.528(9) ? . .
H(17) H(8) 3.310(8) ? . 45404
H(17) H(9) 3.170(8) ? . 45404
H(17) H(10) 2.847(8) ? . 45404
H(17) H(16) 1.602(10) ? . .
H(17) H(18) 1.574(10) ? . .
H(17) H(20) 3.484(10) ? . 65501
H(17) H(22) 2.400(9) ? . 45404
H(17) H(24) 3.086(9) ? . 45404
H(17) H(28) 3.209(9) ? . 45404
H(18) O(1) 3.065(7) ? . .
H(18) O(2) 3.058(7) ? . 45303
H(18) C(4) 3.123(7) ? . 45303
H(18) C(6) 3.091(7) ? . .
H(18) C(7) 2.120(7) ? . .
H(18) C(8) 2.995(7) ? . .
H(18) C(9) 3.491(7) ? . 45404
H(18) C(13) 3.500(7) ? . 35404
H(18) C(14) 3.344(7) ? . 35404
H(18) H(4) 2.853(9) ? . 45303
H(18) H(5) 2.472(8) ? . 45303
H(18) H(6) 3.523(9) ? . .
H(18) H(8) 2.943(8) ? . 45404
H(18) H(9) 3.203(8) ? . 45404
H(18) H(10) 3.591(8) ? . 45404
H(18) H(12) 3.033(8) ? . 35404
H(18) H(14) 3.401(9) ? . 35404
H(18) H(15) 2.820(9) ? . 35404
H(18) H(16) 1.585(9) ? . .
H(18) H(17) 1.574(10) ? . .
H(18) H(19) 3.372(9) ? . .
H(19) C(1) 2.699(5) ? . .
H(19) C(2) 3.114(5) ? . .
H(19) C(4) 3.592(5) ? . 45303
H(19) C(5) 3.529(5) ? . .
H(19) C(6) 2.770(5) ? . .
H(19) C(7) 2.981(6) ? . .
H(19) C(10) 3.552(5) ? . .
H(19) C(11) 2.867(5) ? . .
H(19) C(12) 2.120(5) ? . .
H(19) C(13) 3.417(5) ? . .
H(19) C(14) 3.146(5) ? . 35404
H(19) H(1) 2.650(7) ? . .
H(19) H(4) 2.722(8) ? . 45303
H(19) H(7) 3.196(7) ? . .
H(19) H(11) 2.655(7) ? . .
H(19) H(13) 3.538(8) ? . .
H(19) H(14) 2.578(7) ? . 35404
H(19) H(15) 2.769(8) ? . 35404
H(19) H(18) 3.372(9) ? . .
H(19) H(20) 1.609(8) ? . .
H(19) H(21) 1.626(8) ? . .
H(19) H(22) 3.310(8) ? . 35404
H(19) H(23) 3.481(8) ? . 35404
H(19) H(29) 3.452(8) ? . 35404
H(20) C(1) 2.778(6) ? . .
H(20) C(11) 3.427(6) ? . .
H(20) C(12) 2.070(6) ? . .
H(20) C(13) 2.693(6) ? . .
H(20) C(19) 3.170(6) ? . 35404
H(20) H(1) 2.531(8) ? . .
H(20) H(2) 3.490(8) ? . .
H(20) H(11) 3.531(8) ? . .
H(20) H(12) 2.861(7) ? . .
H(20) H(13) 2.638(8) ? . .
H(20) H(14) 3.073(8) ? . 35404
H(20) H(15) 3.570(8) ? . 35404
H(20) H(17) 3.484(10) ? . 45501
H(20) H(19) 1.609(8) ? . .
H(20) H(21) 1.619(8) ? . .
H(20) H(22) 2.511(8) ? . 35404
H(20) H(23) 2.976(9) ? . 35404
H(20) H(28) 3.253(9) ? . 35404
H(20) H(29) 3.377(8) ? . 35404
H(20) H(30) 3.041(8) ? . 44402
H(21) C(1) 3.367(5) ? . .
H(21) C(11) 2.737(5) ? . .
H(21) C(12) 2.064(5) ? . .
H(21) C(13) 2.739(5) ? . .
H(21) C(15) 3.492(5) ? . .
H(21) C(20) 3.301(5) ? . .
H(21) C(21) 3.107(5) ? . 35404
H(21) H(1) 3.543(7) ? . .
H(21) H(4) 2.866(7) ? . 45303
H(21) H(6) 2.998(8) ? . 45303
H(21) H(11) 2.488(7) ? . .
H(21) H(12) 3.367(7) ? . .
H(21) H(13) 2.431(7) ? . .
H(21) H(14) 3.479(7) ? . 35404
H(21) H(19) 1.626(8) ? . .
H(21) H(20) 1.619(8) ? . .
H(21) H(27) 2.538(8) ? . .
H(21) H(28) 2.824(8) ? . 35404
H(21) H(29) 2.501(8) ? . 35404
H(22) C(9) 3.460(5) ? . .
H(22) C(10) 2.817(5) ? . .
H(22) C(11) 2.902(5) ? . .
H(22) C(14) 2.738(5) ? . .
H(22) C(15) 2.132(5) ? . .
H(22) C(17) 3.171(6) ? . 45504
H(22) C(18) 3.323(5) ? . 35504
H(22) C(20) 3.380(6) ? . .
H(22) H(9) 3.148(7) ? . .
H(22) H(10) 2.169(7) ? . .
H(22) H(11) 3.537(7) ? . .
H(22) H(14) 2.424(8) ? . .
H(22) H(15) 3.108(8) ? . .
H(22) H(16) 3.124(8) ? . 45504
H(22) H(17) 2.400(9) ? . 45504
H(22) H(19) 3.310(8) ? . 35504
H(22) H(20) 2.511(8) ? . 35504
H(22) H(23) 1.636(9) ? . .
H(22) H(24) 1.634(9) ? . .
H(22) H(30) 3.378(8) ? . 45403
H(23) O(1) 3.253(6) ? . 45402
H(23) C(11) 3.447(6) ? . .
H(23) C(14) 2.796(6) ? . .
H(23) C(15) 2.076(6) ? . .
H(23) C(20) 2.596(6) ? . .
H(23) C(21) 3.148(6) ? . 45403
H(23) H(1) 3.222(8) ? . 35504
H(23) H(7) 3.018(8) ? . 35504
H(23) H(10) 3.585(8) ? . .
H(23) H(14) 2.963(8) ? . .
H(23) H(15) 2.737(8) ? . .
H(23) H(19) 3.481(8) ? . 35504
H(23) H(20) 2.976(9) ? . 35504
H(23) H(22) 1.636(9) ? . .
H(23) H(24) 1.590(9) ? . .
H(23) H(25) 2.450(9) ? . .
H(23) H(26) 2.837(8) ? . .
H(23) H(27) 3.556(9) ? . .
H(23) H(27) 3.581(9) ? . 55402
H(23) H(28) 2.704(9) ? . 45403
H(23) H(29) 3.590(8) ? . 45403
H(23) H(30) 2.751(8) ? . 45403
H(24) C(9) 3.203(6) ? . .
H(24) C(10) 3.104(6) ? . .
H(24) C(11) 2.835(6) ? . .
H(24) C(14) 3.405(6) ? . .
H(24) C(15) 2.098(6) ? . .
H(24) C(17) 3.451(6) ? . 45504
H(24) C(20) 2.708(6) ? . .
H(24) C(20) 3.022(6) ? . 55402
H(24) H(9) 2.540(8) ? . .
H(24) H(10) 2.906(8) ? . .
H(24) H(11) 2.999(8) ? . .
H(24) H(13) 3.557(8) ? . 55402
H(24) H(14) 3.531(8) ? . .
H(24) H(16) 2.931(9) ? . 45504
H(24) H(17) 3.086(9) ? . 45504
H(24) H(22) 1.634(9) ? . .
H(24) H(23) 1.590(9) ? . .
H(24) H(25) 3.068(9) ? . .
H(24) H(25) 2.836(9) ? . 55402
H(24) H(26) 2.504(8) ? . .
H(24) H(26) 3.333(8) ? . 55402
H(24) H(27) 2.383(8) ? . 55402
H(24) H(28) 3.488(9) ? . 45403
H(24) H(30) 3.569(8) ? . 45403
H(25) O(1) 2.841(6) ? . 45402
H(25) C(8) 3.338(6) ? . 45402
H(25) C(9) 3.172(6) ? . 45402
H(25) C(11) 3.423(6) ? . .
H(25) C(13) 3.459(6) ? . .
H(25) C(14) 2.755(6) ? . .
H(25) C(15) 2.139(6) ? . .
H(25) C(19) 2.721(6) ? . .
H(25) H(7) 2.956(8) ? . 35504
H(25) H(9) 2.349(7) ? . 45402
H(25) H(11) 3.527(8) ? . .
H(25) H(11) 3.335(8) ? . 45402
H(25) H(13) 3.154(8) ? . .
H(25) H(14) 3.596(8) ? . .
H(25) H(15) 2.548(8) ? . .
H(25) H(23) 2.450(9) ? . .
H(25) H(24) 3.068(9) ? . .
H(25) H(24) 2.836(9) ? . 45402
H(25) H(26) 1.638(8) ? . .
H(25) H(26) 3.218(8) ? . 45402
H(25) H(27) 1.638(9) ? . .
H(26) C(11) 2.786(6) ? . .
H(26) C(14) 3.392(6) ? . .
H(26) C(15) 2.102(6) ? . .
H(26) C(19) 2.655(6) ? . .
H(26) H(6) 2.854(8) ? . 45303
H(26) H(7) 3.556(8) ? . 45303
H(26) H(9) 2.772(7) ? . 45402
H(26) H(11) 2.467(8) ? . .
H(26) H(13) 3.147(8) ? . 55402
H(26) H(15) 3.453(8) ? . 55402
H(26) H(16) 2.837(9) ? . 45303
H(26) H(23) 2.837(8) ? . .
H(26) H(24) 2.504(8) ? . .
H(26) H(24) 3.333(8) ? . 45402
H(26) H(25) 1.638(8) ? . .
H(26) H(25) 3.218(8) ? . 55402
H(26) H(27) 1.601(8) ? . .
H(26) H(27) 3.372(8) ? . 55402
H(27) C(11) 2.682(6) ? . .
H(27) C(12) 2.982(6) ? . .
H(27) C(13) 2.742(6) ? . .
H(27) C(14) 2.782(6) ? . .
H(27) C(15) 2.141(6) ? . .
H(27) C(18) 3.202(6) ? . .
H(27) C(19) 3.376(6) ? . .
H(27) C(19) 3.355(6) ? . 45402
H(27) H(6) 2.987(8) ? . 45303
H(27) H(9) 3.119(7) ? . 45402
H(27) H(11) 2.571(8) ? . .
H(27) H(13) 2.258(8) ? . .
H(27) H(15) 3.004(8) ? . .
H(27) H(16) 3.174(9) ? . 45303
H(27) H(21) 2.538(8) ? . .
H(27) H(23) 3.556(9) ? . .
H(27) H(23) 3.581(9) ? . 45402
H(27) H(24) 2.383(8) ? . 45402
H(27) H(25) 1.638(9) ? . .
H(27) H(26) 1.601(8) ? . .
H(27) H(26) 3.372(8) ? . 45402
H(28) O(1) 2.522(6) ? . 45504
H(28) O(3) 1.996(6) ? . .
H(28) C(16) 3.191(6) ? . .
H(28) C(18) 3.480(6) ? . 35504
H(28) C(19) 3.523(6) ? . 44403
H(28) H(1) 3.121(8) ? . 54402
H(28) H(5) 3.460(8) ? . 54402
H(28) H(17) 3.209(9) ? . 45504
H(28) H(20) 3.253(9) ? . 35504
H(28) H(21) 2.824(8) ? . 35504
H(28) H(23) 2.704(9) ? . 44403
H(28) H(24) 3.488(9) ? . 44403
H(28) H(29) 1.622(8) ? . .
H(28) H(30) 1.629(8) ? . .
H(29) O(2) 2.724(5) ? . .
H(29) O(3) 2.017(5) ? . .
H(29) C(3) 3.458(6) ? . 44402
H(29) C(4) 3.293(6) ? . 44402
H(29) C(5) 3.527(6) ? . 44402
H(29) C(16) 2.675(5) ? . .
H(29) C(18) 3.254(5) ? . 35504
H(29) H(2) 3.592(7) ? . .
H(29) H(3) 2.779(7) ? . 44402
H(29) H(4) 2.750(8) ? . 44402
H(29) H(6) 3.075(8) ? . 44402
H(29) H(14) 3.509(7) ? . .
H(29) H(19) 3.452(8) ? . 35504
H(29) H(20) 3.377(8) ? . 35504
H(29) H(21) 2.501(8) ? . 35504
H(29) H(23) 3.590(8) ? . 44403
H(29) H(28) 1.622(8) ? . .
H(29) H(30) 1.598(8) ? . .
H(30) O(2) 2.541(5) ? . .
H(30) O(3) 1.992(5) ? . .
H(30) C(1) 3.212(5) ? . 54402
H(30) C(16) 2.564(5) ? . .
H(30) C(19) 3.418(5) ? . 44403
H(30) H(1) 2.491(7) ? . 54402
H(30) H(2) 3.259(7) ? . 54402
H(30) H(3) 3.526(7) ? . 44402
H(30) H(12) 3.052(8) ? . 54402
H(30) H(20) 3.041(8) ? . 54402
H(30) H(22) 3.378(8) ? . 44403
H(30) H(23) 2.751(8) ? . 44403
H(30) H(24) 3.569(8) ? . 44403
H(30) H(28) 1.629(8) ? . .
H(30) H(29) 1.598(8) ? . .

loop_
_geom_torsion_atom_site_label_1
_geom_torsion_atom_site_label_2
_geom_torsion_atom_site_label_3
_geom_torsion_atom_site_label_4
_geom_torsion
_geom_torsion_publ_flag
_geom_torsion_site_symmetry_1
_geom_torsion_site_symmetry_2
_geom_torsion_site_symmetry_3
_geom_torsion_site_symmetry_4
C(21) O(3) C(16) O(2) -0.64(7) ? . . . .
C(21) O(3) C(16) C(3) -179.96(4) ? . . . .
C(2) C(1) C(12) C(11) -26.12(5) ? . . . .
C(2) C(1) C(12) C(13) -139.34(4) ? . . . .
C(2) C(1) C(12) C(18) 95.69(5) ? . . . .
C(12) C(1) C(2) C(3) 165.62(4) ? . . . .
C(12) C(1) C(2) C(6) -85.32(5) ? . . . .
C(12) C(1) C(2) C(10) 37.15(5) ? . . . .
C(1) C(2) C(3) C(4) 73.20(5) ? . . . .
C(1) C(2) C(3) C(16) -50.91(5) ? . . . .
C(1) C(2) C(6) C(5) -72.68(5) ? . . . .
C(1) C(2) C(6) C(7) 117.85(5) ? . . . .
C(1) C(2) C(10) C(9) -155.41(4) ? . . . .
C(1) C(2) C(10) C(11) -32.99(5) ? . . . .
C(3) C(2) C(6) C(5) 44.65(5) ? . . . .
C(3) C(2) C(6) C(7) -124.82(5) ? . . . .
C(6) C(2) C(3) C(4) -44.94(4) ? . . . .
C(6) C(2) C(3) C(16) -169.05(4) ? . . . .
C(3) C(2) C(10) C(9) 81.13(5) ? . . . .
C(3) C(2) C(10) C(11) -156.45(4) ? . . . .
C(10) C(2) C(3) C(4) -167.94(4) ? . . . .
C(10) C(2) C(3) C(16) 67.96(6) ? . . . .
C(6) C(2) C(10) C(9) -33.76(6) ? . . . .
C(6) C(2) C(10) C(11) 88.66(5) ? . . . .
C(10) C(2) C(6) C(5) 171.52(4) ? . . . .
C(10) C(2) C(6) C(7) 2.05(7) ? . . . .
C(2) C(3) C(4) C(5) 30.42(5) ? . . . .
C(2) C(3) C(16) O(2) 108.79(6) ? . . . .
C(2) C(3) C(16) O(3) -71.92(5) ? . . . .
C(4) C(3) C(16) O(2) -9.68(7) ? . . . .
C(4) C(3) C(16) O(3) 169.61(4) ? . . . .
C(16) C(3) C(4) C(5) 156.02(4) ? . . . .
C(3) C(4) C(5) C(6) -3.08(5) ? . . . .
C(4) C(5) C(6) C(2) -26.67(5) ? . . . .
C(4) C(5) C(6) C(7) 142.50(5) ? . . . .
C(2) C(6) C(7) C(8) 8.55(8) ? . . . .
C(2) C(6) C(7) C(17) -176.75(5) ? . . . .
C(5) C(6) C(7) C(8) -158.79(5) ? . . . .
C(5) C(6) C(7) C(17) 15.90(9) ? . . . .
C(6) C(7) C(8) O(1) -171.54(5) ? . . . .
C(6) C(7) C(8) C(9) 14.09(7) ? . . . .
C(17) C(7) C(8) O(1) 13.40(7) ? . . . .
C(17) C(7) C(8) C(9) -160.97(5) ? . . . .
O(1) C(8) C(9) C(10) 139.95(5) ? . . . .
C(7) C(8) C(9) C(10) -45.68(6) ? . . . .
C(8) C(9) C(10) C(2) 54.78(5) ? . . . .
C(8) C(9) C(10) C(11) -63.98(5) ? . . . .
C(2) C(10) C(11) C(12) 17.70(5) ? . . . .
C(2) C(10) C(11) C(15) 136.47(4) ? . . . .
C(9) C(10) C(11) C(12) 139.87(4) ? . . . .
C(9) C(10) C(11) C(15) -101.36(5) ? . . . .
C(10) C(11) C(12) C(1) 5.03(5) ? . . . .
C(10) C(11) C(12) C(13) 122.34(4) ? . . . .
C(10) C(11) C(12) C(18) -115.35(4) ? . . . .
C(10) C(11) C(15) C(14) -92.74(5) ? . . . .
C(10) C(11) C(15) C(19) 28.93(6) ? . . . .
C(10) C(11) C(15) C(20) 150.90(4) ? . . . .
C(12) C(11) C(15) C(14) 26.83(5) ? . . . .
C(12) C(11) C(15) C(19) 148.50(4) ? . . . .
C(12) C(11) C(15) C(20) -89.53(5) ? . . . .
C(15) C(11) C(12) C(1) -120.57(4) ? . . . .
C(15) C(11) C(12) C(13) -3.27(5) ? . . . .
C(15) C(11) C(12) C(18) 119.04(4) ? . . . .
C(1) C(12) C(13) C(14) 89.74(5) ? . . . .
C(11) C(12) C(13) C(14) -22.20(5) ? . . . .
C(18) C(12) C(13) C(14) -145.55(5) ? . . . .
C(12) C(13) C(14) C(15) 39.86(5) ? . . . .
C(13) C(14) C(15) C(11) -41.30(5) ? . . . .
C(13) C(14) C(15) C(19) -166.03(4) ? . . . .
C(13) C(14) C(15) C(20) 74.35(5) ? . . . .

loop_
_cod_related_entry_id
_cod_related_entry_database
_cod_related_entry_code
1 ChemSpider 30658893
